data_7120116
loop_
_publ_author_name
'Liu, Rai-Shung'
'Hsu, Yu-Chen'
'Lai, Jing-He'

_publ_section_title
;
 Gold-catalyzed Oxidative Hydroacylation Reactions of &#xF061;-Imino
 Alkynes with Aldehydes and O2
;
_journal_name_full 'Chem. Commun.'
_journal_paper_doi 10.1039/C7CC03421K
_journal_year 2017
_chemical_formula_sum 'C23 H25 N O2'
_chemical_formula_weight 347.44
_space_group_crystal_system triclinic
_space_group_IT_number 2
_space_group_name_Hall '-P 1'
_space_group_name_H-M_alt 'P -1'
_symmetry_space_group_name_Hall '-P 1'
_symmetry_space_group_name_H-M 'P -1'
_atom_sites_solution_hydrogens geom
_audit_creation_method SHELXL-2014/6
_audit_update_record
;
2017-01-24 deposited with the CCDC.
2017-05-08 downloaded from the CCDC.
;
_cell_angle_alpha 77.035(2)
_cell_angle_beta 75.489(3)
_cell_angle_gamma 71.193(2)
_cell_formula_units_Z 2
_cell_length_a 9.7947(6)
_cell_length_b 10.1593(6)
_cell_length_c 10.2676(6)
_cell_measurement_reflns_used 6851
_cell_measurement_temperature 100(2)
_cell_measurement_theta_max 26.3349
_cell_measurement_theta_min 2.6272
_cell_volume 924.74(10)
_computing_cell_refinement 'SAINT V8.34A (Bruker AXS Inc., 2013)'
_computing_data_collection 'Bruker APEX2'
_computing_data_reduction 'SAINT V8.34A (Bruker AXS Inc., 2013)'
_computing_molecular_graphics 'Bruker SHELXTL'
_computing_publication_material 'Bruker SHELXTL'
_computing_structure_refinement 'SHELXL-2014/6 (Sheldrick, 2014)'
_diffrn_ambient_temperature 100(2)
_diffrn_detector_area_resol_mean 8.3333
_diffrn_measured_fraction_theta_full 1.000
_diffrn_measured_fraction_theta_max 0.999
_diffrn_measurement_device_type 'Bruker APEX-II CCD'
_diffrn_measurement_method '\f and \w scans'
_diffrn_radiation_type MoK\a
_diffrn_radiation_wavelength 0.71073
_diffrn_reflns_av_R_equivalents 0.0225
_diffrn_reflns_av_unetI/netI 0.0212
_diffrn_reflns_Laue_measured_fraction_full 1.000
_diffrn_reflns_Laue_measured_fraction_max 0.999
_diffrn_reflns_limit_h_max 12
_diffrn_reflns_limit_h_min -12
_diffrn_reflns_limit_k_max 11
_diffrn_reflns_limit_k_min -12
_diffrn_reflns_limit_l_max 12
_diffrn_reflns_limit_l_min -12
_diffrn_reflns_number 14156
_diffrn_reflns_point_group_measured_fraction_full 1.000
_diffrn_reflns_point_group_measured_fraction_max 0.999
_diffrn_reflns_theta_full 25.242
_diffrn_reflns_theta_max 26.365
_diffrn_reflns_theta_min 2.074
_exptl_absorpt_coefficient_mu 0.079
_exptl_absorpt_correction_T_max 0.9485
_exptl_absorpt_correction_T_min 0.8903
_exptl_absorpt_correction_type multi-scan
_exptl_absorpt_process_details 'SADABS V2014/4 (Bruker AXS Inc.)'
_exptl_crystal_colour Colorless
_exptl_crystal_density_diffrn 1.248
_exptl_crystal_density_meas ?
_exptl_crystal_density_method 'not measured'
_exptl_crystal_description Tabullar
_exptl_crystal_F_000 372
_exptl_crystal_size_max 0.08
_exptl_crystal_size_mid 0.05
_exptl_crystal_size_min 0.02
_refine_diff_density_max 0.494
_refine_diff_density_min -0.368
_refine_diff_density_rms 0.108
_refine_ls_extinction_method none
_refine_ls_goodness_of_fit_ref 1.120
_refine_ls_hydrogen_treatment constr
_refine_ls_matrix_type full
_refine_ls_number_parameters 238
_refine_ls_number_reflns 3785
_refine_ls_number_restraints 0
_refine_ls_restrained_S_all 1.120
_refine_ls_R_factor_all 0.0577
_refine_ls_R_factor_gt 0.0482
_refine_ls_shift/su_max 0.000
_refine_ls_shift/su_mean 0.000
_refine_ls_structure_factor_coef Fsqd
_refine_ls_weighting_details 'w=1/[\s^2^(Fo^2^)+(0.0911P)^2^+0.4379P] where P=(Fo^2^+2Fc^2^)/3'
_refine_ls_weighting_scheme calc
_refine_ls_wR_factor_gt 0.1386
_refine_ls_wR_factor_ref 0.1604
_reflns_Friedel_coverage 0.000
_reflns_number_gt 3314
_reflns_number_total 3785
_reflns_threshold_expression 'I > 2\s(I)'
_cod_data_source_file c7cc03421k2.cif
_cod_data_source_block 160947lt_0m
_cod_depositor_comments
;
The following automatic conversions were performed:

'_exptl_crystal_density_meas' value 'not measured' was changed to '?'
- the value is perceived as not measured.

Automatic conversion script
Id: cif_fix_values 4973 2017-02-22 13:04:09Z antanas 
;
_cod_database_code 7120116
_shelx_space_group_comment
;
The symmetry employed for this shelxl refinement is uniquely defined
by the following loop, which should always be used as a source of
symmetry information in preference to the above space-group names.
They are only intended as comments.
;
_shelxl_version_number 2014/6

loop_
_space_group_symop_operation_xyz
'x, y, z'
'-x, -y, -z'

loop_
_atom_site_label
_atom_site_type_symbol
_atom_site_fract_x
_atom_site_fract_y
_atom_site_fract_z
_atom_site_U_iso_or_equiv
_atom_site_adp_type
_atom_site_occupancy
_atom_site_site_symmetry_order
_atom_site_calc_flag
_atom_site_refinement_flags_posn
_atom_site_refinement_flags_adp
O1 O 0.13278(14) 0.14002(15) 0.15013(13) 0.0319(3) Uani 1 1 d . .
O2 O 0.17570(13) 0.47229(13) 0.13134(11) 0.0240(3) Uani 1 1 d . .
N1 N 0.20681(14) 0.20545(14) 0.31289(13) 0.0181(3) Uani 1 1 d . .
C1 C 0.2163(2) 0.75148(19) 0.09343(17) 0.0255(4) Uani 1 1 d . .
H26 H 0.1823 0.7317 0.0187 0.031 Uiso 1 1 calc R U
H25 H 0.1903 0.8525 0.1008 0.031 Uiso 1 1 calc R U
C2 C 0.21654(18) 0.64767(17) 0.22344(16) 0.0208(4) Uani 1 1 d . .
H17 H 0.1932 0.6872 0.3099 0.025 Uiso 1 1 calc R U
C3 C 0.17734(17) 0.51564(17) 0.23278(16) 0.0194(3) Uani 1 1 d . .
C4 C 0.15022(17) 0.43882(17) 0.37332(16) 0.0186(3) Uani 1 1 d . .
H18 H 0.1138 0.4942 0.4445 0.022 Uiso 1 1 calc R U
C5 C 0.17173(16) 0.29876(17) 0.41086(16) 0.0176(3) Uani 1 1 d . .
C6 C 0.10455(17) 0.20891(18) 0.24185(15) 0.0195(3) Uani 1 1 d . .
C7 C -0.05296(17) 0.29548(17) 0.27992(16) 0.0183(3) Uani 1 1 d . .
C8 C -0.13953(18) 0.27414(17) 0.40874(16) 0.0192(3) Uani 1 1 d . .
H3 H -0.0959 0.2135 0.4814 0.023 Uiso 1 1 calc R U
C9 C -0.28926(18) 0.34122(18) 0.43110(17) 0.0215(4) Uani 1 1 d . .
H24 H -0.3478 0.3254 0.5189 0.026 Uiso 1 1 calc R U
C10 C -0.35432(18) 0.43153(18) 0.32601(17) 0.0232(4) Uani 1 1 d . .
H2 H -0.4567 0.4779 0.3418 0.028 Uiso 1 1 calc R U
C11 C -0.11877(18) 0.38508(18) 0.17437(16) 0.0214(4) Uani 1 1 d . .
H5 H -0.0609 0.3994 0.0860 0.026 Uiso 1 1 calc R U
C12 C -0.26788(19) 0.45321(19) 0.19768(17) 0.0235(4) Uani 1 1 d . .
H4 H -0.3114 0.5152 0.1255 0.028 Uiso 1 1 calc R U
C13 C 0.36585(17) 0.11957(19) 0.27203(17) 0.0225(4) Uani 1 1 d . .
C14 C 0.4614(2) 0.1483(3) 0.3530(3) 0.0445(6) Uani 1 1 d . .
H7 H 0.4553 0.2487 0.3337 0.067 Uiso 1 1 calc R U
H6 H 0.5636 0.0931 0.3267 0.067 Uiso 1 1 calc R U
H8 H 0.4266 0.1213 0.4505 0.067 Uiso 1 1 calc R U
C15 C 0.3760(2) -0.0365(2) 0.3020(2) 0.0342(4) Uani 1 1 d . .
H9 H 0.3473 -0.0648 0.4004 0.051 Uiso 1 1 calc R U
H11 H 0.4773 -0.0910 0.2704 0.051 Uiso 1 1 calc R U
H10 H 0.3100 -0.0544 0.2547 0.051 Uiso 1 1 calc R U
C16 C 0.4235(2) 0.1634(3) 0.1207(2) 0.0418(5) Uani 1 1 d . .
H14 H 0.3687 0.1395 0.0659 0.063 Uiso 1 1 calc R U
H12 H 0.5281 0.1137 0.0974 0.063 Uiso 1 1 calc R U
H13 H 0.4105 0.2652 0.1020 0.063 Uiso 1 1 calc R U
C17 C 0.3589(2) 0.6601(2) 0.12607(19) 0.0289(4) Uani 1 1 d . .
H16 H 0.4213 0.7041 0.1542 0.035 Uiso 1 1 calc R U
H15 H 0.4134 0.5832 0.0721 0.035 Uiso 1 1 calc R U
C18 C 0.16456(17) 0.23207(17) 0.55593(16) 0.0184(3) Uani 1 1 d . .
C19 C 0.18416(18) 0.29913(18) 0.65330(17) 0.0219(4) Uani 1 1 d . .
H23 H 0.2035 0.3881 0.6259 0.026 Uiso 1 1 calc R U
C20 C 0.17541(19) 0.23642(19) 0.78884(17) 0.0249(4) Uani 1 1 d . .
H22 H 0.1881 0.2833 0.8534 0.030 Uiso 1 1 calc R U
C21 C 0.14847(19) 0.10690(19) 0.83078(17) 0.0242(4) Uani 1 1 d . .
H21 H 0.1425 0.0648 0.9237 0.029 Uiso 1 1 calc R U
C22 C 0.13012(18) 0.03827(18) 0.73644(17) 0.0218(4) Uani 1 1 d . .
H20 H 0.1116 -0.0511 0.7649 0.026 Uiso 1 1 calc R U
C23 C 0.13884(17) 0.10020(17) 0.60012(16) 0.0185(3) Uani 1 1 d . .
H19 H 0.1271 0.0520 0.5362 0.022 Uiso 1 1 calc R U

loop_
_atom_site_aniso_label
_atom_site_aniso_U_11
_atom_site_aniso_U_22
_atom_site_aniso_U_33
_atom_site_aniso_U_23
_atom_site_aniso_U_13
_atom_site_aniso_U_12
O1 0.0242(6) 0.0478(8) 0.0249(7) -0.0162(6) -0.0075(5) -0.0024(6)
O2 0.0300(7) 0.0267(6) 0.0168(6) -0.0014(5) -0.0071(5) -0.0093(5)
N1 0.0142(6) 0.0239(7) 0.0149(6) 0.0000(5) -0.0032(5) -0.0053(5)
C1 0.0305(9) 0.0238(9) 0.0215(8) 0.0047(7) -0.0065(7) -0.0112(7)
C2 0.0216(8) 0.0218(8) 0.0174(8) -0.0009(6) -0.0041(6) -0.0052(6)
C3 0.0149(7) 0.0218(8) 0.0181(8) -0.0006(6) -0.0035(6) -0.0019(6)
C4 0.0167(7) 0.0240(8) 0.0154(7) -0.0026(6) -0.0040(6) -0.0060(6)
C5 0.0131(7) 0.0234(8) 0.0177(8) -0.0010(6) -0.0048(6) -0.0072(6)
C6 0.0182(8) 0.0270(9) 0.0130(7) -0.0006(6) -0.0034(6) -0.0074(7)
C7 0.0160(7) 0.0240(8) 0.0179(8) -0.0036(6) -0.0056(6) -0.0075(6)
C8 0.0208(8) 0.0231(8) 0.0152(7) -0.0007(6) -0.0064(6) -0.0077(6)
C9 0.0206(8) 0.0258(9) 0.0192(8) -0.0037(6) -0.0027(6) -0.0089(7)
C10 0.0173(8) 0.0276(9) 0.0263(9) -0.0064(7) -0.0066(6) -0.0051(7)
C11 0.0215(8) 0.0294(9) 0.0164(8) -0.0005(6) -0.0063(6) -0.0113(7)
C12 0.0245(8) 0.0273(9) 0.0215(8) -0.0001(7) -0.0117(7) -0.0080(7)
C13 0.0140(8) 0.0290(9) 0.0206(8) -0.0027(7) -0.0024(6) -0.0023(7)
C14 0.0174(9) 0.0601(14) 0.0609(14) -0.0294(12) -0.0120(9) -0.0007(9)
C15 0.0256(9) 0.0296(10) 0.0390(11) -0.0056(8) -0.0012(8) -0.0002(8)
C16 0.0240(9) 0.0500(13) 0.0303(11) 0.0078(9) 0.0072(8) -0.0010(9)
C17 0.0228(9) 0.0286(9) 0.0328(10) -0.0037(8) 0.0004(7) -0.0091(7)
C18 0.0155(7) 0.0215(8) 0.0185(8) -0.0005(6) -0.0070(6) -0.0045(6)
C19 0.0223(8) 0.0211(8) 0.0239(8) -0.0018(7) -0.0086(6) -0.0062(6)
C20 0.0259(8) 0.0305(9) 0.0198(8) -0.0047(7) -0.0098(7) -0.0053(7)
C21 0.0240(8) 0.0291(9) 0.0158(8) -0.0001(7) -0.0058(6) -0.0035(7)
C22 0.0204(8) 0.0215(8) 0.0207(8) -0.0003(6) -0.0049(6) -0.0034(6)
C23 0.0170(7) 0.0204(8) 0.0181(8) -0.0032(6) -0.0059(6) -0.0030(6)

loop_
_atom_type_symbol
_atom_type_description
_atom_type_scat_dispersion_real
_atom_type_scat_dispersion_imag
_atom_type_scat_source
C C 0.0033 0.0016 'International Tables Vol C Tables 4.2.6.8 and 6.1.1.4'
H H 0.0000 0.0000 'International Tables Vol C Tables 4.2.6.8 and 6.1.1.4'
N N 0.0061 0.0033 'International Tables Vol C Tables 4.2.6.8 and 6.1.1.4'
O O 0.0106 0.0060 'International Tables Vol C Tables 4.2.6.8 and 6.1.1.4'

loop_
_geom_angle_atom_site_label_1
_geom_angle_atom_site_label_2
_geom_angle_atom_site_label_3
_geom_angle
C6 N1 C5 120.64(13)
C6 N1 C13 119.48(13)
C5 N1 C13 119.14(12)
C17 C1 C2 61.40(11)
C17 C1 H26 117.6
C2 C1 H26 117.6
C17 C1 H25 117.6
C2 C1 H25 117.6
H26 C1 H25 114.7
C3 C2 C1 120.00(14)
C3 C2 C17 115.83(14)
C1 C2 C17 58.42(12)
C3 C2 H17 116.6
C1 C2 H17 116.6
C17 C2 H17 116.6
O2 C3 C4 123.82(15)
O2 C3 C2 121.92(15)
C4 C3 C2 114.16(13)
C5 C4 C3 126.95(14)
C5 C4 H18 116.5
C3 C4 H18 116.5
C4 C5 N1 122.06(14)
C4 C5 C18 121.51(14)
N1 C5 C18 116.41(13)
O1 C6 N1 122.90(15)
O1 C6 C7 117.05(14)
N1 C6 C7 119.99(14)
C8 C7 C11 119.18(15)
C8 C7 C6 123.08(14)
C11 C7 C6 117.01(14)
C9 C8 C7 120.17(15)
C9 C8 H3 119.9
C7 C8 H3 119.9
C8 C9 C10 120.53(15)
C8 C9 H24 119.7
C10 C9 H24 119.7
C12 C10 C9 119.30(16)
C12 C10 H2 120.4
C9 C10 H2 120.4
C12 C11 C7 120.42(15)
C12 C11 H5 119.8
C7 C11 H5 119.8
C11 C12 C10 120.40(15)
C11 C12 H4 119.8
C10 C12 H4 119.8
C15 C13 N1 109.76(13)
C15 C13 C14 109.24(16)
N1 C13 C14 109.43(14)
C15 C13 C16 110.49(16)
N1 C13 C16 110.15(14)
C14 C13 C16 107.74(17)
C13 C14 H7 109.5
C13 C14 H6 109.5
H7 C14 H6 109.5
C13 C14 H8 109.5
H7 C14 H8 109.5
H6 C14 H8 109.5
C13 C15 H9 109.5
C13 C15 H11 109.5
H9 C15 H11 109.5
C13 C15 H10 109.5
H9 C15 H10 109.5
H11 C15 H10 109.5
C13 C16 H14 109.5
C13 C16 H12 109.5
H14 C16 H12 109.5
C13 C16 H13 109.5
H14 C16 H13 109.5
H12 C16 H13 109.5
C1 C17 C2 60.17(11)
C1 C17 H16 117.8
C2 C17 H16 117.8
C1 C17 H15 117.8
C2 C17 H15 117.8
H16 C17 H15 114.9
C23 C18 C19 117.79(15)
C23 C18 C5 120.96(14)
C19 C18 C5 121.25(15)
C20 C19 C18 120.66(16)
C20 C19 H23 119.7
C18 C19 H23 119.7
C21 C20 C19 120.71(16)
C21 C20 H22 119.6
C19 C20 H22 119.6
C20 C21 C22 119.65(15)
C20 C21 H21 120.2
C22 C21 H21 120.2
C21 C22 C23 120.11(16)
C21 C22 H20 119.9
C23 C22 H20 119.9
C22 C23 C18 121.07(15)
C22 C23 H19 119.5
C18 C23 H19 119.5

loop_
_geom_bond_atom_site_label_1
_geom_bond_atom_site_label_2
_geom_bond_distance
O1 C6 1.222(2)
O2 C3 1.224(2)
N1 C6 1.367(2)
N1 C5 1.440(2)
N1 C13 1.525(2)
C1 C17 1.477(3)
C1 C2 1.504(2)
C1 H26 0.9900
C1 H25 0.9900
C2 C3 1.487(2)
C2 C17 1.522(2)
C2 H17 1.0000
C3 C4 1.483(2)
C4 C5 1.349(2)
C4 H18 0.9500
C5 C18 1.486(2)
C6 C7 1.511(2)
C7 C8 1.394(2)
C7 C11 1.396(2)
C8 C9 1.387(2)
C8 H3 0.9500
C9 C10 1.391(2)
C9 H24 0.9500
C10 C12 1.390(2)
C10 H2 0.9500
C11 C12 1.385(2)
C11 H5 0.9500
C12 H4 0.9500
C13 C15 1.521(3)
C13 C14 1.525(3)
C13 C16 1.531(2)
C14 H7 0.9800
C14 H6 0.9800
C14 H8 0.9800
C15 H9 0.9800
C15 H11 0.9800
C15 H10 0.9800
C16 H14 0.9800
C16 H12 0.9800
C16 H13 0.9800
C17 H16 0.9900
C17 H15 0.9900
C18 C23 1.397(2)
C18 C19 1.410(2)
C19 C20 1.388(2)
C19 H23 0.9500
C20 C21 1.378(3)
C20 H22 0.9500
C21 C22 1.389(2)
C21 H21 0.9500
C22 C23 1.393(2)
C22 H20 0.9500
C23 H19 0.9500
